data_2102333
loop_
_publ_author_name
'Marsh, Richard E.'

_publ_section_title
;
 Space group <i>Cc</i>: an update
;
_journal_issue 2
_journal_name_full 'Acta Crystallographica Section B'
_journal_page_first 252
_journal_page_last 253
_journal_paper_doi 10.1107/S0108768104003878
_journal_volume 60
_journal_year 2004
_chemical_formula_moiety 'C23 H16 N7 S3 Fe, C3 H6 O'
_chemical_formula_sum 'C26 H22 Fe N7 O S3'
_space_group_crystal_system monoclinic
_space_group_IT_number 15
_space_group_name_Hall '-C 2yc'
_space_group_name_H-M_alt 'C 1 2/c 1'
_audit_creation_method CRYM
_cell_angle_alpha 90
_cell_angle_beta 119.04
_cell_angle_gamma 90
_cell_formula_units_Z 4
_cell_length_a 14.2090
_cell_length_b 19.5330
_cell_length_c 12.0850
_cell_volume 2932.447
_cod_data_source_file bk0142.cif
_cod_data_source_block FIRBIR
_cod_depositor_comments
;
 Updating space group information and adding the symmetry operation list.

 Antanas Vaitkus,
 2018-06-14

 Adding the _cell_formula_units_Z data item.

 Antanas Vaitkus,
 2017-08-05

  Added moiety chemical formula from Marsh (2004) paper.
  The summary chemical formula is calculated from moiety formula using
  AdHocParser
  (svn://www.crystallography.net/cod-tools/trunk/Formulae/AdHocParser.yp,
  revision 1441.)

  Andrius Merkys
  2013-11-11
;
_cod_original_sg_symbol_H-M C2/c
_cod_database_code 2102333

loop_
_space_group_symop_id
_space_group_symop_operation_xyz
1 x,y,z
2 -x,y,-z+1/2
3 -x,-y,-z
4 x,-y,z+1/2
5 x+1/2,y+1/2,z
6 -x+1/2,y+1/2,-z+1/2
7 -x+1/2,-y+1/2,-z
8 x+1/2,-y+1/2,z+1/2

loop_
_atom_site_label
_atom_site_type_symbol
_atom_site_fract_x
_atom_site_fract_y
_atom_site_fract_z
Fe1 Fe 0.00000 0.30334 0.25000
S1 S 0.00000 0.05806 0.25000
S2 S -0.27450 0.43710 0.26660
N1 N 0.00000 0.19980 0.25000
C1 C 0.00000 0.14120 0.25000
N2 N -0.10270 0.36475 0.27625
N4 N 0.11280 0.30385 0.45935
N6 N 0.43910 0.33820 1.12300
C2 C -0.17330 0.39530 0.27310
C4 C 0.16105 0.36200 0.51285
C5 C 0.22495 0.37155 0.64145
C6 C 0.24000 0.31745 0.72265
C7 C 0.19085 0.25640 0.66680
C8 C 0.12870 0.25245 0.53645
C9 C 0.40815 0.39360 1.04875
C10 C 0.34370 0.38775 0.91835
C11 C 0.30810 0.32480 0.86135
C12 C 0.34220 0.26840 0.94195
C13 C 0.40500 0.27755 1.07040
C24 C 0.54350 0.04660 0.37085
O1 O 0.50000 0.14490 0.25000
C26 C 0.50000 0.08380 0.25000
H1 H 0.15110 0.39890 0.46115
H2 H 0.25580 0.41340 0.67230
H3 H 0.19970 0.21815 0.71640
H4 H 0.09630 0.21090 0.50130
H5 H 0.42905 0.43625 1.08430
H6 H 0.32420 0.42705 0.86935
H7 H 0.32200 0.22470 0.90870
H8 H 0.42425 0.23915 1.12240
H17 H 0.43175 0.07870 0.06075
H18 H 0.39780 0.01850 0.11920
H19 H 0.51145 0.01850 0.12870
